data_2218139
loop_
_publ_author_name
'Chan, Isa Y. H.'
'Bishop, Roger'
'Craig, Donald C.'
'Scudder, Marcia L.'
'Yue, Weimin'

_publ_section_title
;
 8-Methyl-5-methylene-2-oxotricyclo[5.3.1.1^3,9^]dodecan-<i>endo</i>-8-ol
;
_journal_coeditor_code HG2391
_journal_issue 5
_journal_name_full 'Acta Crystallographica Section E'
_journal_page_first o841
_journal_paper_doi 10.1107/S1600536808009677
_journal_volume 64
_journal_year 2008
_chemical_formula_iupac 'C14 H20 O2'
_chemical_formula_moiety 'C14 H20 O2'
_chemical_formula_sum 'C14 H20 O2'
_chemical_formula_weight 220.3
_chemical_name_systematic
;
8-Methyl-5-methylene-2-oxotricyclo[5.3.1.1^3,9^]dodecan-<i>endo</i>-8-ol
;
_space_group_crystal_system monoclinic
_space_group_IT_number 14
_space_group_name_Hall '-P 2ybc'
_space_group_name_H-M_alt 'P 1 21/c 1'
_atom_type_scat_source 'International Tables for X-ray Crystallography, Vol. IV'
_cell_angle_alpha 90
_cell_angle_beta 108.16(2)
_cell_angle_gamma 90
_cell_formula_units_Z 4
_cell_length_a 7.554(3)
_cell_length_b 13.196(3)
_cell_length_c 12.597(5)
_cell_measurement_reflns_used 11
_cell_measurement_temperature 294
_cell_measurement_theta_max 11
_cell_measurement_theta_min 10
_cell_volume 1193.2(7)
_computing_cell_refinement 'CAD-4 Software (Enraf--Nonius, 1989)'
_computing_data_collection 'CAD-4 Software (Enraf--Nonius, 1989)'
_computing_data_reduction 'local program'
_computing_molecular_graphics
;
ORTEPII (Johnson, 1976) and CrystalMaker (Palmer, 2005)
;
_computing_publication_material 'local programs'
_computing_structure_refinement 'RAELS (Rae, 2000)'
_computing_structure_solution 'SIR92 (Altomare <i>et al.</i>,  1994)'
_diffrn_measured_fraction_theta_full 1.00
_diffrn_measured_fraction_theta_max 1.00
_diffrn_measurement_device_type 'Enraf--Nonius CAD-4'
_diffrn_measurement_method \w/2\q
_diffrn_radiation_type 'Mo K\a'
_diffrn_radiation_wavelength 0.71073
_diffrn_reflns_av_R_equivalents 0.016
_diffrn_reflns_limit_h_max 8
_diffrn_reflns_limit_h_min 0
_diffrn_reflns_limit_k_max 15
_diffrn_reflns_limit_k_min 0
_diffrn_reflns_limit_l_max 15
_diffrn_reflns_limit_l_min -15
_diffrn_reflns_number 2247
_diffrn_reflns_theta_full 25
_diffrn_reflns_theta_max 25
_diffrn_standards_decay_% 0
_diffrn_standards_interval_time 30
_diffrn_standards_number 1
_exptl_absorpt_coefficient_mu 0.079
_exptl_absorpt_correction_type none
_exptl_crystal_colour colourless
_exptl_crystal_density_diffrn 1.23
_exptl_crystal_density_method 'not measured'
_exptl_crystal_description block
_exptl_crystal_F_000 480.0
_exptl_crystal_size_max 0.25
_exptl_crystal_size_mid 0.20
_exptl_crystal_size_min 0.20
_refine_diff_density_max 0.28
_refine_diff_density_min -0.28
_refine_ls_extinction_method none
_refine_ls_goodness_of_fit_ref 1.27
_refine_ls_hydrogen_treatment constr
_refine_ls_number_parameters 145
_refine_ls_number_reflns 2079
_refine_ls_number_restraints 0
_refine_ls_R_factor_gt 0.049
_refine_ls_shift/su_max 0.003
_refine_ls_structure_factor_coef F
_refine_ls_weighting_details 'w = 1/[\s^2^(F) + 0.0004F^2^]'
_refine_ls_weighting_scheme calc
_refine_ls_wR_factor_ref 0.052
_reflns_number_gt 1296
_reflns_number_total 2079
_reflns_threshold_expression I>2\s(I)
_cod_data_source_file hg2391.cif
_cod_data_source_block I
_cod_depositor_comments
;
 Updating space group information and adding the symmetry operation list.

 Antanas Vaitkus,
 2018-06-15
;
_cod_database_code 2218139
_cod_database_fobs_code 2218139

loop_
_space_group_symop_id
_space_group_symop_operation_xyz
1 x,y,z
2 -x,y+1/2,-z+1/2
3 -x,-y,-z
4 x,-y+1/2,z+1/2

loop_
_atom_site_type_symbol
_atom_site_label
_atom_site_fract_x
_atom_site_fract_y
_atom_site_fract_z
_atom_site_U_iso_or_equiv
_atom_site_adp_type
_atom_site_occupancy
O O1 0.5397(2) 0.28370(10) 0.10160(10) 0.0557(5) Uani 1.0
O O2 0.6667(2) -0.03030(10) 0.44120(10) 0.0595(5) Uani 1.0
C C1 0.4341(3) 0.2236(2) 0.2535(2) 0.0417(6) Uani 1.0
C C2 0.4327(3) 0.2060(2) 0.1324(2) 0.0416(6) Uani 1.0
C C3 0.5169(3) 0.1035(2) 0.1158(2) 0.0429(6) Uani 1.0
C C4 0.4404(3) 0.0172(2) 0.1708(2) 0.0447(6) Uani 1.0
C C5 0.4266(3) 0.0387(2) 0.2886(2) 0.0438(6) Uani 1.0
C C6 0.6110(3) 0.0420(2) 0.3790(2) 0.0426(6) Uani 1.0
C C7 0.7296(3) 0.1362(2) 0.3922(2) 0.0430(6) Uani 1.0
C C8 0.6271(3) 0.2343(2) 0.3406(2) 0.0452(6) Uani 1.0
C C9 0.3273(3) 0.1393(2) 0.2908(2) 0.0477(6) Uani 1.0
C C10 0.7322(3) 0.1007(2) 0.1397(2) 0.0522(6) Uani 1.0
C C11 0.8518(3) 0.0511(2) 0.2448(2) 0.0498(6) Uani 1.0
C C12 0.8989(3) 0.1092(2) 0.3527(2) 0.0535(6) Uani 1.0
C C13 0.9221(4) -0.0409(2) 0.2436(2) 0.0705(8) Uani 1.0
C C14 0.2323(4) 0.2130(2) 0.0531(2) 0.0609(7) Uani 1.0
H H1O1 0.4677 0.3486 0.0866 0.056 Uani 1.0
H HC1 0.3655 0.2883 0.2542 0.042 Uani 1.0
H HC3 0.4643 0.0900 0.0338 0.043 Uani 1.0
H H1C4 0.5236 -0.0429 0.1766 0.045 Uani 1.0
H H2C4 0.3124 0.0005 0.1208 0.045 Uani 1.0
H HC5 0.3507 -0.0165 0.3074 0.044 Uani 1.0
H HC7 0.7811 0.1489 0.4744 0.043 Uani 1.0
H H1C8 0.7085 0.2710 0.3041 0.045 Uani 1.0
H H2C8 0.6119 0.2764 0.4033 0.045 Uani 1.0
H H1C9 0.1969 0.1358 0.2387 0.048 Uani 1.0
H H2C9 0.3247 0.1534 0.3682 0.048 Uani 1.0
H H1C10 0.7751 0.1726 0.1414 0.052 Uani 1.0
H H2C10 0.7558 0.0645 0.0757 0.052 Uani 1.0
H H1C12 0.9612 0.1738 0.3428 0.054 Uani 1.0
H H2C12 0.9872 0.0673 0.4122 0.054 Uani 1.0
H H1C13 0.8958 -0.0787 0.1715 0.071 Uani 1.0
H H2C13 1.0014 -0.0724 0.3147 0.071 Uani 1.0
H H1C14 0.1544 0.1594 0.0728 0.061 Uani 1.0
H H2C14 0.1798 0.2812 0.0604 0.061 Uani 1.0
H H3C14 0.2321 0.2029 -0.0256 0.061 Uani 1.0

loop_
_atom_site_aniso_label
_atom_site_aniso_U_11
_atom_site_aniso_U_22
_atom_site_aniso_U_33
_atom_site_aniso_U_12
_atom_site_aniso_U_13
_atom_site_aniso_U_23
_atom_site_aniso_type_symbol
O1 0.0800(10) 0.0411(9) 0.0500(9) -0.0072(8) 0.0264(9) 0.0068(7) O
O2 0.0710(10) 0.0500(10) 0.0510(10) 0.0052(9) 0.0098(9) 0.0139(8) O
C1 0.0470(10) 0.0370(10) 0.0410(10) 0.0050(10) 0.0140(10) 0.0000(10) C
C2 0.052(2) 0.0340(10) 0.0380(10) -0.0030(10) 0.0130(10) 0.0010(10) C
C3 0.0540(10) 0.0400(10) 0.0330(10) -0.0040(10) 0.0100(10) -0.0060(10) C
C4 0.049(2) 0.0380(10) 0.0410(10) -0.0050(10) 0.0050(10) -0.0030(10) C
C5 0.0440(10) 0.0420(10) 0.0450(10) -0.0050(10) 0.0140(10) 0.0070(10) C
C6 0.052(2) 0.0440(10) 0.0340(10) 0.0020(10) 0.0180(10) 0.0020(10) C
C7 0.0480(10) 0.0460(10) 0.0310(10) -0.0020(10) 0.0080(10) -0.0050(10) C
C8 0.059(2) 0.0380(10) 0.0380(10) -0.0030(10) 0.0140(10) -0.0060(10) C
C9 0.0480(10) 0.0520(10) 0.0450(10) 0.0010(10) 0.0180(10) 0.0040(10) C
C10 0.062(2) 0.055(2) 0.0450(10) -0.0020(10) 0.0240(10) -0.0070(10) C
C11 0.0410(10) 0.0510(10) 0.059(2) -0.0030(10) 0.0190(10) -0.0060(10) C
C12 0.0450(10) 0.059(2) 0.0520(10) -0.0020(10) 0.0080(10) -0.0080(10) C
C13 0.059(2) 0.060(2) 0.090(2) 0.0050(10) 0.019(2) -0.008(2) C
C14 0.064(2) 0.058(2) 0.0500(10) 0.0040(10) 0.0020(10) 0.0080(10) C

loop_
_geom_angle_atom_site_label_1
_geom_angle_atom_site_label_2
_geom_angle_atom_site_label_3
_geom_angle_site_symmetry_1
_geom_angle_site_symmetry_2
_geom_angle_site_symmetry_3
_geom_angle
_geom_angle_publ_flag
C2 O1 H1O1 1_555 1_555 1_555 110.1 no
C2 C1 C8 1_555 1_555 1_555 115.7(2) no
C2 C1 C9 1_555 1_555 1_555 110.7(2) no
C2 C1 HC1 1_555 1_555 1_555 107.1 no
C8 C1 C9 1_555 1_555 1_555 108.7(2) no
C8 C1 HC1 1_555 1_555 1_555 107.1 no
C9 C1 HC1 1_555 1_555 1_555 107.1 no
O1 C2 C1 1_555 1_555 1_555 109.3(2) no
O1 C2 C3 1_555 1_555 1_555 107.5(2) no
O1 C2 C14 1_555 1_555 1_555 107.8(2) no
C1 C2 C3 1_555 1_555 1_555 113.1(2) no
C1 C2 C14 1_555 1_555 1_555 109.6(2) no
C3 C2 C14 1_555 1_555 1_555 109.3(2) no
C2 C3 C4 1_555 1_555 1_555 111.2(2) no
C2 C3 C10 1_555 1_555 1_555 116.5(2) no
C2 C3 HC3 1_555 1_555 1_555 104.4 no
C4 C3 C10 1_555 1_555 1_555 114.3(2) no
C4 C3 HC3 1_555 1_555 1_555 104.4 no
C10 C3 HC3 1_555 1_555 1_555 104.4 no
C3 C4 C5 1_555 1_555 1_555 116.3(2) no
C3 C4 H1C4 1_555 1_555 1_555 107.7 no
C3 C4 H2C4 1_555 1_555 1_555 107.7 no
C5 C4 H1C4 1_555 1_555 1_555 107.7 no
C5 C4 H2C4 1_555 1_555 1_555 107.7 no
H1C4 C4 H2C4 1_555 1_555 1_555 109.5 no
C4 C5 C6 1_555 1_555 1_555 114.2(2) no
C4 C5 C9 1_555 1_555 1_555 110.9(2) no
C4 C5 HC5 1_555 1_555 1_555 107.9 no
C6 C5 C9 1_555 1_555 1_555 107.8(2) no
C6 C5 HC5 1_555 1_555 1_555 107.9 no
C9 C5 HC5 1_555 1_555 1_555 107.9 no
O2 C6 C5 1_555 1_555 1_555 121.1(2) no
O2 C6 C7 1_555 1_555 1_555 119.9(2) no
C5 C6 C7 1_555 1_555 1_555 119.1(2) no
C6 C7 C8 1_555 1_555 1_555 116.2(2) no
C6 C7 C12 1_555 1_555 1_555 107.2(2) no
C6 C7 HC7 1_555 1_555 1_555 106.1 no
C8 C7 C12 1_555 1_555 1_555 114.4(2) no
C8 C7 HC7 1_555 1_555 1_555 106.1 no
C12 C7 HC7 1_555 1_555 1_555 106.1 no
C1 C8 C7 1_555 1_555 1_555 117.6(2) no
C1 C8 H1C8 1_555 1_555 1_555 107.4 no
C1 C8 H2C8 1_555 1_555 1_555 107.4 no
C7 C8 H1C8 1_555 1_555 1_555 107.4 no
C7 C8 H2C8 1_555 1_555 1_555 107.4 no
H1C8 C8 H2C8 1_555 1_555 1_555 109.5 no
C1 C9 C5 1_555 1_555 1_555 108.5(2) no
C1 C9 H1C9 1_555 1_555 1_555 109.7 no
C1 C9 H2C9 1_555 1_555 1_555 109.7 no
C5 C9 H1C9 1_555 1_555 1_555 109.7 no
C5 C9 H2C9 1_555 1_555 1_555 109.7 no
H1C9 C9 H2C9 1_555 1_555 1_555 109.5 no
C3 C10 C11 1_555 1_555 1_555 119.0(2) no
C3 C10 H1C10 1_555 1_555 1_555 107.0 no
C3 C10 H2C10 1_555 1_555 1_555 107.0 no
C11 C10 H1C10 1_555 1_555 1_555 107.0 no
C11 C10 H2C10 1_555 1_555 1_555 107.0 no
H1C10 C10 H2C10 1_555 1_555 1_555 109.5 no
C10 C11 C12 1_555 1_555 1_555 118.8(2) no
C10 C11 C13 1_555 1_555 1_555 121.5(2) no
C12 C11 C13 1_555 1_555 1_555 119.6(2) no
C7 C12 C11 1_555 1_555 1_555 114.9(2) no
C7 C12 H1C12 1_555 1_555 1_555 108.1 no
C7 C12 H2C12 1_555 1_555 1_555 108.1 no
C11 C12 H1C12 1_555 1_555 1_555 108.1 no
C11 C12 H2C12 1_555 1_555 1_555 108.1 no
H1C12 C12 H2C12 1_555 1_555 1_555 109.5 no
C11 C13 H1C13 1_555 1_555 1_555 120.0 no
C11 C13 H2C13 1_555 1_555 1_555 120.0 no
H1C13 C13 H2C13 1_555 1_555 1_555 120.0 no
C2 C14 H1C14 1_555 1_555 1_555 109.5 no
C2 C14 H2C14 1_555 1_555 1_555 109.5 no
C2 C14 H3C14 1_555 1_555 1_555 109.5 no
H1C14 C14 H2C14 1_555 1_555 1_555 109.5 no
H1C14 C14 H3C14 1_555 1_555 1_555 109.5 no
H2C14 C14 H3C14 1_555 1_555 1_555 109.5 no

loop_
_geom_bond_atom_site_label_1
_geom_bond_atom_site_label_2
_geom_bond_site_symmetry_1
_geom_bond_site_symmetry_2
_geom_bond_distance
_geom_bond_publ_flag
O1 C2 1_555 1_555 1.432(2) no
O1 H1O1 1_555 1_555 1.000 no
O2 C6 1_555 1_555 1.223(2) no
C1 C2 1_555 1_555 1.540(3) no
C1 C8 1_555 1_555 1.534(3) no
C1 C9 1_555 1_555 1.531(3) no
C1 HC1 1_555 1_555 1.000 no
C2 C3 1_555 1_555 1.536(3) no
C2 C14 1_555 1_555 1.535(3) no
C3 C4 1_555 1_555 1.536(3) no
C3 C10 1_555 1_555 1.560(3) no
C3 HC3 1_555 1_555 1.000 no
C4 C5 1_555 1_555 1.546(3) no
C4 H1C4 1_555 1_555 1.000 no
C4 H2C4 1_555 1_555 1.000 no
C5 C6 1_555 1_555 1.500(3) no
C5 C9 1_555 1_555 1.529(3) no
C5 HC5 1_555 1_555 1.000 no
C6 C7 1_555 1_555 1.511(3) no
C7 C8 1_555 1_555 1.544(3) no
C7 C12 1_555 1_555 1.551(3) no
C7 HC7 1_555 1_555 1.000 no
C8 H1C8 1_555 1_555 1.000 no
C8 H2C8 1_555 1_555 1.000 no
C9 H1C9 1_555 1_555 1.000 no
C9 H2C9 1_555 1_555 1.000 no
C10 C11 1_555 1_555 1.501(3) no
C10 H1C10 1_555 1_555 1.000 no
C10 H2C10 1_555 1_555 1.000 no
C11 C12 1_555 1_555 1.503(3) no
C11 C13 1_555 1_555 1.327(3) no
C12 H1C12 1_555 1_555 1.000 no
C12 H2C12 1_555 1_555 1.000 no
C13 H1C13 1_555 1_555 1.000 no
C13 H2C13 1_555 1_555 1.000 no
C14 H1C14 1_555 1_555 1.000 no
C14 H2C14 1_555 1_555 1.000 no
C14 H3C14 1_555 1_555 1.000 no

loop_
_geom_hbond_atom_site_label_D
_geom_hbond_atom_site_label_H
_geom_hbond_atom_site_label_A
_geom_hbond_site_symmetry_A
_geom_hbond_distance_DH
_geom_hbond_distance_HA
_geom_hbond_distance_DA
_geom_hbond_angle_DHA
O1 H1O1 O2 2_655 1.00 1.87 2.867(4) 180

loop_
_geom_torsion_atom_site_label_1
_geom_torsion_atom_site_label_2
_geom_torsion_atom_site_label_3
_geom_torsion_atom_site_label_4
_geom_torsion_site_symmetry_1
_geom_torsion_site_symmetry_2
_geom_torsion_site_symmetry_3
_geom_torsion_site_symmetry_4
_geom_torsion
_geom_torsion_publ_flag
H1O1 O1 C2 C1 1_555 1_555 1_555 1_555 -75.5 no
H1O1 O1 C2 C3 1_555 1_555 1_555 1_555 161.4 no
H1O1 O1 C2 C14 1_555 1_555 1_555 1_555 43.6 no
C8 C1 C2 O1 1_555 1_555 1_555 1_555 -53.4(2) no
C8 C1 C2 C3 1_555 1_555 1_555 1_555 66.3(2) no
C8 C1 C2 C14 1_555 1_555 1_555 1_555 -171.4(2) no
C9 C1 C2 O1 1_555 1_555 1_555 1_555 -177.7(2) no
C9 C1 C2 C3 1_555 1_555 1_555 1_555 -58.0(2) no
C9 C1 C2 C14 1_555 1_555 1_555 1_555 64.3(2) no
HC1 C1 C2 O1 1_555 1_555 1_555 1_555 65.9 no
HC1 C1 C2 C3 1_555 1_555 1_555 1_555 -174.4 no
HC1 C1 C2 C14 1_555 1_555 1_555 1_555 -52.1 no
C2 C1 C8 C7 1_555 1_555 1_555 1_555 -85.4(2) no
C2 C1 C8 H1C8 1_555 1_555 1_555 1_555 35.7 no
C2 C1 C8 H2C8 1_555 1_555 1_555 1_555 153.4 no
C9 C1 C8 C7 1_555 1_555 1_555 1_555 39.9(2) no
C9 C1 C8 H1C8 1_555 1_555 1_555 1_555 161.0 no
C9 C1 C8 H2C8 1_555 1_555 1_555 1_555 -81.3 no
HC1 C1 C8 C7 1_555 1_555 1_555 1_555 155.3 no
HC1 C1 C8 H1C8 1_555 1_555 1_555 1_555 -83.6 no
HC1 C1 C8 H2C8 1_555 1_555 1_555 1_555 34.1 no
C2 C1 C9 C5 1_555 1_555 1_555 1_555 62.6(2) no
C2 C1 C9 H1C9 1_555 1_555 1_555 1_555 -57.2 no
C2 C1 C9 H2C9 1_555 1_555 1_555 1_555 -177.5 no
C8 C1 C9 C5 1_555 1_555 1_555 1_555 -65.6(2) no
C8 C1 C9 H1C9 1_555 1_555 1_555 1_555 174.6 no
C8 C1 C9 H2C9 1_555 1_555 1_555 1_555 54.3 no
HC1 C1 C9 C5 1_555 1_555 1_555 1_555 179.0 no
HC1 C1 C9 H1C9 1_555 1_555 1_555 1_555 59.2 no
HC1 C1 C9 H2C9 1_555 1_555 1_555 1_555 -61.1 no
O1 C2 C3 C4 1_555 1_555 1_555 1_555 167.3(2) no
O1 C2 C3 C10 1_555 1_555 1_555 1_555 34.0(2) no
O1 C2 C3 HC3 1_555 1_555 1_555 1_555 -80.6 no
C1 C2 C3 C4 1_555 1_555 1_555 1_555 46.6(2) no
C1 C2 C3 C10 1_555 1_555 1_555 1_555 -86.8(2) no
C1 C2 C3 HC3 1_555 1_555 1_555 1_555 158.7 no
C14 C2 C3 C4 1_555 1_555 1_555 1_555 -75.8(2) no
C14 C2 C3 C10 1_555 1_555 1_555 1_555 150.8(2) no
C14 C2 C3 HC3 1_555 1_555 1_555 1_555 36.2 no
O1 C2 C14 H1C14 1_555 1_555 1_555 1_555 180.0 no
O1 C2 C14 H2C14 1_555 1_555 1_555 1_555 -60.0 no
O1 C2 C14 H3C14 1_555 1_555 1_555 1_555 60.0 no
C1 C2 C14 H1C14 1_555 1_555 1_555 1_555 -61.1 no
C1 C2 C14 H2C14 1_555 1_555 1_555 1_555 58.9 no
C1 C2 C14 H3C14 1_555 1_555 1_555 1_555 178.9 no
C3 C2 C14 H1C14 1_555 1_555 1_555 1_555 63.4 no
C3 C2 C14 H2C14 1_555 1_555 1_555 1_555 -176.6 no
C3 C2 C14 H3C14 1_555 1_555 1_555 1_555 -56.6 no
C2 C3 C4 C5 1_555 1_555 1_555 1_555 -43.4(2) no
C2 C3 C4 H1C4 1_555 1_555 1_555 1_555 -164.4 no
C2 C3 C4 H2C4 1_555 1_555 1_555 1_555 77.6 no
C10 C3 C4 C5 1_555 1_555 1_555 1_555 91.0(2) no
C10 C3 C4 H1C4 1_555 1_555 1_555 1_555 -30.0 no
C10 C3 C4 H2C4 1_555 1_555 1_555 1_555 -148.0 no
HC3 C3 C4 C5 1_555 1_555 1_555 1_555 -155.5 no
HC3 C3 C4 H1C4 1_555 1_555 1_555 1_555 83.5 no
HC3 C3 C4 H2C4 1_555 1_555 1_555 1_555 -34.5 no
C2 C3 C10 C11 1_555 1_555 1_555 1_555 105.5(2) no
C2 C3 C10 H1C10 1_555 1_555 1_555 1_555 -15.8 no
C2 C3 C10 H2C10 1_555 1_555 1_555 1_555 -133.1 no
C4 C3 C10 C11 1_555 1_555 1_555 1_555 -26.4(3) no
C4 C3 C10 H1C10 1_555 1_555 1_555 1_555 -147.8 no
C4 C3 C10 H2C10 1_555 1_555 1_555 1_555 94.9 no
HC3 C3 C10 C11 1_555 1_555 1_555 1_555 -139.9 no
HC3 C3 C10 H1C10 1_555 1_555 1_555 1_555 98.7 no
HC3 C3 C10 H2C10 1_555 1_555 1_555 1_555 -18.6 no
C3 C4 C5 C6 1_555 1_555 1_555 1_555 -72.0(2) no
C3 C4 C5 C9 1_555 1_555 1_555 1_555 50.0(2) no
C3 C4 C5 HC5 1_555 1_555 1_555 1_555 168.0 no
H1C4 C4 C5 C6 1_555 1_555 1_555 1_555 49.0 no
H1C4 C4 C5 C9 1_555 1_555 1_555 1_555 171.0 no
H1C4 C4 C5 HC5 1_555 1_555 1_555 1_555 -71.0 no
H2C4 C4 C5 C6 1_555 1_555 1_555 1_555 167.0 no
H2C4 C4 C5 C9 1_555 1_555 1_555 1_555 -71.0 no
H2C4 C4 C5 HC5 1_555 1_555 1_555 1_555 47.0 no
C4 C5 C6 O2 1_555 1_555 1_555 1_555 -100.9(2) no
C4 C5 C6 C7 1_555 1_555 1_555 1_555 78.6(2) no
C9 C5 C6 O2 1_555 1_555 1_555 1_555 135.4(2) no
C9 C5 C6 C7 1_555 1_555 1_555 1_555 -45.1(2) no
HC5 C5 C6 O2 1_555 1_555 1_555 1_555 19.1 no
HC5 C5 C6 C7 1_555 1_555 1_555 1_555 -161.4 no
C4 C5 C9 C1 1_555 1_555 1_555 1_555 -57.7(2) no
C4 C5 C9 H1C9 1_555 1_555 1_555 1_555 62.2 no
C4 C5 C9 H2C9 1_555 1_555 1_555 1_555 -177.5 no
C6 C5 C9 C1 1_555 1_555 1_555 1_555 68.0(2) no
C6 C5 C9 H1C9 1_555 1_555 1_555 1_555 -172.2 no
C6 C5 C9 H2C9 1_555 1_555 1_555 1_555 -51.9 no
HC5 C5 C9 C1 1_555 1_555 1_555 1_555 -175.7 no
HC5 C5 C9 H1C9 1_555 1_555 1_555 1_555 -55.8 no
HC5 C5 C9 H2C9 1_555 1_555 1_555 1_555 64.5 no
O2 C6 C7 C8 1_555 1_555 1_555 1_555 -160.0(2) no
O2 C6 C7 C12 1_555 1_555 1_555 1_555 70.7(2) no
O2 C6 C7 HC7 1_555 1_555 1_555 1_555 -42.4 no
C5 C6 C7 C8 1_555 1_555 1_555 1_555 20.5(3) no
C5 C6 C7 C12 1_555 1_555 1_555 1_555 -108.8(2) no
C5 C6 C7 HC7 1_555 1_555 1_555 1_555 138.1 no
C6 C7 C8 C1 1_555 1_555 1_555 1_555 -17.6(3) no
C6 C7 C8 H1C8 1_555 1_555 1_555 1_555 -138.8 no
C6 C7 C8 H2C8 1_555 1_555 1_555 1_555 103.6 no
C12 C7 C8 C1 1_555 1_555 1_555 1_555 108.2(2) no
C12 C7 C8 H1C8 1_555 1_555 1_555 1_555 -13.0 no
C12 C7 C8 H2C8 1_555 1_555 1_555 1_555 -130.7 no
HC7 C7 C8 C1 1_555 1_555 1_555 1_555 -135.2 no
HC7 C7 C8 H1C8 1_555 1_555 1_555 1_555 103.6 no
HC7 C7 C8 H2C8 1_555 1_555 1_555 1_555 -14.0 no
C6 C7 C12 C11 1_555 1_555 1_555 1_555 45.4(2) no
C6 C7 C12 H1C12 1_555 1_555 1_555 1_555 166.2 no
C6 C7 C12 H2C12 1_555 1_555 1_555 1_555 -75.4 no
C8 C7 C12 C11 1_555 1_555 1_555 1_555 -84.9(2) no
C8 C7 C12 H1C12 1_555 1_555 1_555 1_555 35.9 no
C8 C7 C12 H2C12 1_555 1_555 1_555 1_555 154.3 no
HC7 C7 C12 C11 1_555 1_555 1_555 1_555 158.4 no
HC7 C7 C12 H1C12 1_555 1_555 1_555 1_555 -80.8 no
HC7 C7 C12 H2C12 1_555 1_555 1_555 1_555 37.6 no
C3 C10 C11 C12 1_555 1_555 1_555 1_555 -80.0(3) no
C3 C10 C11 C13 1_555 1_555 1_555 1_555 102.6(3) no
H1C10 C10 C11 C12 1_555 1_555 1_555 1_555 41.4 no
H1C10 C10 C11 C13 1_555 1_555 1_555 1_555 -136.0 no
H2C10 C10 C11 C12 1_555 1_555 1_555 1_555 158.7 no
H2C10 C10 C11 C13 1_555 1_555 1_555 1_555 -18.7 no
C10 C11 C12 C7 1_555 1_555 1_555 1_555 63.8(3) no
C10 C11 C12 H1C12 1_555 1_555 1_555 1_555 -57.0 no
C10 C11 C12 H2C12 1_555 1_555 1_555 1_555 -175.4 no
C13 C11 C12 C7 1_555 1_555 1_555 1_555 -118.7(2) no
C13 C11 C12 H1C12 1_555 1_555 1_555 1_555 120.5 no
C13 C11 C12 H2C12 1_555 1_555 1_555 1_555 2.1 no
C10 C11 C13 H1C13 1_555 1_555 1_555 1_555 0.0 no
C10 C11 C13 H2C13 1_555 1_555 1_555 1_555 -180.0 no
C12 C11 C13 H1C13 1_555 1_555 1_555 1_555 -177.4 no
C12 C11 C13 H2C13 1_555 1_555 1_555 1_555 2.6 no
